data_4032425
loop_
_publ_author_name
'Obulesu, Owk'
'Babu, K. Harish'
'Nanubolu, Jagadeesh Babu'
'Suresh, Surisetti'

_publ_section_title
;
 Copper-Catalyzed Tandem O-Arylation-Oxidative Cross Coupling: Synthesis
 of Chromone Fused Pyrazoles.
;
_journal_issue 6
_journal_name_full 'The Journal of organic chemistry'
_journal_page_first 2926
_journal_page_last 2934
_journal_paper_doi 10.1021/acs.joc.6b02890
_journal_volume 82
_journal_year 2017
_chemical_formula_moiety 'C18 H12 N2 O4'
_chemical_formula_sum 'C18 H12 N2 O4'
_chemical_formula_weight 320.30
_chemical_name_systematic 3-METHYL-1-PHENYL-[1,3]DIOXOLO[4,5,6,7]CHROMENO[2,3-c]PYRAZOL-4(1H)-ONE
_space_group_crystal_system triclinic
_space_group_IT_number 2
_space_group_name_Hall '-P 1'
_space_group_name_H-M_alt 'P -1'
_symmetry_space_group_name_Hall '-P 1'
_symmetry_space_group_name_H-M 'P -1'
_atom_sites_solution_hydrogens geom
_audit_creation_method SHELXL-2014/7
_cell_angle_alpha 100.87(6)
_cell_angle_beta 95.25(5)
_cell_angle_gamma 93.71(3)
_cell_formula_units_Z 2
_cell_length_a 4.438(4)
_cell_length_b 10.210(10)
_cell_length_c 15.70(2)
_cell_measurement_reflns_used 6867
_cell_measurement_temperature 100(2)
_cell_measurement_theta_max 28.2975
_cell_measurement_theta_min 2.6435
_cell_volume 693.3(13)
_computing_cell_refinement '<i>SAINT</i> (Bruker, 2016)'
_computing_data_collection '<i>APEX3</i> (Bruker, 2016)'
_computing_data_reduction 'Bruker SAINT'
_computing_molecular_graphics 'Bruker SHELXTL'
_computing_publication_material 'Bruker SHELXTL'
_computing_structure_refinement '<i>SHELXL2014</i> (Sheldrick, 2015)'
_computing_structure_solution '<i>SHELXT</i> (Sheldrick, 2015)'
_diffrn_ambient_temperature 100(2)
_diffrn_measured_fraction_theta_full 0.998
_diffrn_measured_fraction_theta_max 0.999
_diffrn_measurement_device_type 'Bruker D8 QUEST PHOTON-100'
_diffrn_measurement_method '\w and \f'
_diffrn_radiation_type MoK\a
_diffrn_radiation_wavelength 0.71073
_diffrn_reflns_av_R_equivalents 0.0270
_diffrn_reflns_av_unetI/netI 0.0257
_diffrn_reflns_Laue_measured_fraction_full 0.998
_diffrn_reflns_Laue_measured_fraction_max 0.999
_diffrn_reflns_limit_h_max 5
_diffrn_reflns_limit_h_min -5
_diffrn_reflns_limit_k_max 13
_diffrn_reflns_limit_k_min -13
_diffrn_reflns_limit_l_max 20
_diffrn_reflns_limit_l_min -20
_diffrn_reflns_number 13628
_diffrn_reflns_point_group_measured_fraction_full 0.998
_diffrn_reflns_point_group_measured_fraction_max 0.999
_diffrn_reflns_theta_full 25.242
_diffrn_reflns_theta_max 27.495
_diffrn_reflns_theta_min 2.204
_exptl_absorpt_coefficient_mu 0.111
_exptl_absorpt_correction_T_max 0.993
_exptl_absorpt_correction_T_min 0.963
_exptl_absorpt_correction_type multi-scan
_exptl_absorpt_process_details 'SADABS; Bruker,2016'
_exptl_crystal_colour COLOURLESS
_exptl_crystal_density_diffrn 1.534
_exptl_crystal_description NEEDLE
_exptl_crystal_F_000 332
_exptl_crystal_size_max 0.340
_exptl_crystal_size_mid 0.110
_exptl_crystal_size_min 0.060
_refine_diff_density_max 0.223
_refine_diff_density_min -0.348
_refine_diff_density_rms 0.062
_refine_ls_extinction_method none
_refine_ls_goodness_of_fit_ref 1.071
_refine_ls_hydrogen_treatment constr
_refine_ls_matrix_type full
_refine_ls_number_parameters 218
_refine_ls_number_reflns 3177
_refine_ls_number_restraints 0
_refine_ls_restrained_S_all 1.071
_refine_ls_R_factor_all 0.0524
_refine_ls_R_factor_gt 0.0387
_refine_ls_shift/su_max 0.000
_refine_ls_shift/su_mean 0.000
_refine_ls_structure_factor_coef Fsqd
_refine_ls_weighting_details 'w=1/[\s^2^(Fo^2^)+(0.0484P)^2^+0.2778P] where P=(Fo^2^+2Fc^2^)/3'
_refine_ls_weighting_scheme calc
_refine_ls_wR_factor_gt 0.0946
_refine_ls_wR_factor_ref 0.1026
_reflns_Friedel_coverage 0.000
_reflns_number_gt 2584
_reflns_number_total 3177
_reflns_threshold_expression 'I > 2\s(I)'
_cod_data_source_file jo6b02890_si_002.cif
_cod_data_source_block KA53_0m-auto
_cod_original_cell_volume 693.4(13)
_cod_database_code 4032425
_shelx_shelxl_version_number 2014/7
_shelx_space_group_comment
;
The symmetry employed for this shelxl refinement is uniquely defined
by the following loop, which should always be used as a source of
symmetry information in preference to the above space-group names.
They are only intended as comments.
;
_shelx_estimated_absorpt_t_min 0.963
_shelx_estimated_absorpt_t_max 0.993

loop_
_space_group_symop_operation_xyz
'x, y, z'
'-x, -y, -z'

loop_
_atom_site_label
_atom_site_type_symbol
_atom_site_fract_x
_atom_site_fract_y
_atom_site_fract_z
_atom_site_U_iso_or_equiv
_atom_site_adp_type
_atom_site_occupancy
_atom_site_site_symmetry_order
_atom_site_calc_flag
_atom_site_refinement_flags_posn
_atom_site_refinement_flags_adp
C1 C 0.3198(3) 0.50998(13) 0.83354(9) 0.0154(3) Uani 1 1 d . .
C2 C 0.3336(3) 0.59180(14) 0.77233(9) 0.0210(3) Uani 1 1 d . .
H2 H 0.4361 0.5663 0.7220 0.025 Uiso 1 1 calc R U
C3 C 0.1955(3) 0.71144(14) 0.78563(9) 0.0221(3) Uani 1 1 d . .
H3 H 0.2061 0.7681 0.7443 0.027 Uiso 1 1 calc R U
C4 C 0.0427(3) 0.74905(14) 0.85824(9) 0.0207(3) Uani 1 1 d . .
H4 H -0.0528 0.8305 0.8665 0.025 Uiso 1 1 calc R U
C5 C 0.0309(4) 0.66638(15) 0.91869(10) 0.0243(3) Uani 1 1 d . .
H5 H -0.0736 0.6913 0.9687 0.029 Uiso 1 1 calc R U
C6 C 0.1705(3) 0.54752(14) 0.90670(9) 0.0220(3) Uani 1 1 d . .
H6 H 0.1636 0.4919 0.9488 0.026 Uiso 1 1 calc R U
C7 C 0.5707(3) 0.19869(13) 0.86009(9) 0.0168(3) Uani 1 1 d . .
C8 C 0.5740(4) 0.08800(14) 0.90988(9) 0.0232(3) Uani 1 1 d . .
H8A H 0.4732 0.1134 0.9628 0.035 Uiso 1 1 calc R U
H8B H 0.7845 0.0710 0.9259 0.035 Uiso 1 1 calc R U
H8C H 0.4665 0.0068 0.8736 0.035 Uiso 1 1 calc R U
C9 C 0.7117(3) 0.20746(13) 0.78315(9) 0.0157(3) Uani 1 1 d . .
C10 C 0.6312(3) 0.32782(13) 0.76380(8) 0.0143(3) Uani 1 1 d . .
C11 C 0.8966(3) 0.12427(13) 0.72884(9) 0.0155(3) Uani 1 1 d . .
C12 C 0.9836(3) 0.18460(13) 0.65453(8) 0.0148(3) Uani 1 1 d . .
C13 C 0.8874(3) 0.30807(13) 0.64166(9) 0.0149(3) Uani 1 1 d . .
C14 C 0.9615(3) 0.36751(13) 0.57233(9) 0.0179(3) Uani 1 1 d . .
H14 H 0.8950 0.4516 0.5649 0.021 Uiso 1 1 calc R U
C15 C 1.1359(3) 0.29650(13) 0.51603(9) 0.0174(3) Uani 1 1 d . .
C16 C 1.2367(3) 0.17333(13) 0.52679(9) 0.0168(3) Uani 1 1 d . .
C17 C 1.1654(3) 0.11593(13) 0.59461(9) 0.0161(3) Uani 1 1 d . .
H17 H 1.2358 0.0322 0.6014 0.019 Uiso 1 1 calc R U
C18 C 1.3969(3) 0.22119(14) 0.40337(9) 0.0202(3) Uani 1 1 d . .
H18A H 1.2907 0.1783 0.3457 0.024 Uiso 1 1 calc R U
H18B H 1.6053 0.2536 0.3951 0.024 Uiso 1 1 calc R U
N1 N 0.4574(3) 0.38610(11) 0.82377(7) 0.0152(2) Uani 1 1 d . .
N2 N 0.4200(3) 0.30435(11) 0.88459(7) 0.0179(3) Uani 1 1 d . .
O1 O 0.7051(2) 0.38239(9) 0.69656(6) 0.0155(2) Uani 1 1 d . .
O2 O 0.9770(2) 0.01493(9) 0.74026(6) 0.0196(2) Uani 1 1 d . .
O3 O 1.4077(2) 0.12697(10) 0.46039(7) 0.0218(2) Uani 1 1 d . .
O4 O 1.2363(3) 0.33118(10) 0.44273(7) 0.0267(3) Uani 1 1 d . .

loop_
_atom_site_aniso_label
_atom_site_aniso_U_11
_atom_site_aniso_U_22
_atom_site_aniso_U_33
_atom_site_aniso_U_23
_atom_site_aniso_U_13
_atom_site_aniso_U_12
C1 0.0135(6) 0.0131(6) 0.0182(7) 0.0001(5) 0.0005(5) 0.0012(5)
C2 0.0247(7) 0.0202(7) 0.0201(7) 0.0042(5) 0.0074(6) 0.0073(6)
C3 0.0277(8) 0.0182(7) 0.0228(7) 0.0064(6) 0.0063(6) 0.0077(6)
C4 0.0204(7) 0.0155(6) 0.0259(7) 0.0008(6) 0.0040(6) 0.0060(5)
C5 0.0285(8) 0.0214(7) 0.0239(7) 0.0003(6) 0.0127(6) 0.0070(6)
C6 0.0274(8) 0.0199(7) 0.0214(7) 0.0065(6) 0.0095(6) 0.0050(6)
C7 0.0170(6) 0.0160(6) 0.0173(6) 0.0031(5) 0.0012(5) 0.0013(5)
C8 0.0306(8) 0.0192(7) 0.0221(7) 0.0074(6) 0.0061(6) 0.0053(6)
C9 0.0153(6) 0.0142(6) 0.0175(6) 0.0034(5) -0.0001(5) 0.0011(5)
C10 0.0132(6) 0.0133(6) 0.0156(6) 0.0012(5) 0.0009(5) 0.0005(5)
C11 0.0144(6) 0.0134(6) 0.0176(6) 0.0017(5) -0.0008(5) 0.0007(5)
C12 0.0131(6) 0.0127(6) 0.0178(6) 0.0011(5) 0.0010(5) 0.0018(5)
C13 0.0136(6) 0.0133(6) 0.0170(6) 0.0000(5) 0.0029(5) 0.0029(5)
C14 0.0207(7) 0.0124(6) 0.0223(7) 0.0042(5) 0.0059(5) 0.0059(5)
C15 0.0200(7) 0.0144(6) 0.0192(7) 0.0050(5) 0.0053(5) 0.0024(5)
C16 0.0148(6) 0.0136(6) 0.0210(7) -0.0013(5) 0.0040(5) 0.0039(5)
C17 0.0149(6) 0.0119(6) 0.0216(7) 0.0028(5) 0.0015(5) 0.0044(5)
C18 0.0239(7) 0.0163(6) 0.0220(7) 0.0031(5) 0.0086(6) 0.0082(6)
N1 0.0169(6) 0.0136(5) 0.0157(5) 0.0032(4) 0.0034(4) 0.0029(4)
N2 0.0209(6) 0.0161(5) 0.0175(6) 0.0051(4) 0.0025(5) 0.0020(5)
O1 0.0177(5) 0.0132(4) 0.0175(5) 0.0039(4) 0.0069(4) 0.0059(4)
O2 0.0242(5) 0.0133(5) 0.0228(5) 0.0054(4) 0.0025(4) 0.0064(4)
O3 0.0268(5) 0.0177(5) 0.0249(5) 0.0061(4) 0.0137(4) 0.0105(4)
O4 0.0395(6) 0.0189(5) 0.0287(6) 0.0092(4) 0.0221(5) 0.0148(5)

loop_
_atom_type_symbol
_atom_type_description
_atom_type_scat_dispersion_real
_atom_type_scat_dispersion_imag
_atom_type_scat_source
C C 0.0033 0.0016 'International Tables Vol C Tables 4.2.6.8 and 6.1.1.4'
H H 0.0000 0.0000 'International Tables Vol C Tables 4.2.6.8 and 6.1.1.4'
N N 0.0061 0.0033 'International Tables Vol C Tables 4.2.6.8 and 6.1.1.4'
O O 0.0106 0.0060 'International Tables Vol C Tables 4.2.6.8 and 6.1.1.4'

loop_
_geom_angle_atom_site_label_1
_geom_angle_atom_site_label_2
_geom_angle_atom_site_label_3
_geom_angle
C6 C1 C2 120.19(14)
C6 C1 N1 117.88(13)
C2 C1 N1 121.94(13)
C1 C2 C3 119.21(14)
C1 C2 H2 120.4
C3 C2 H2 120.4
C4 C3 C2 120.96(14)
C4 C3 H3 119.5
C2 C3 H3 119.5
C3 C4 C5 119.14(14)
C3 C4 H4 120.4
C5 C4 H4 120.4
C4 C5 C6 120.48(15)
C4 C5 H5 119.8
C6 C5 H5 119.8
C1 C6 C5 120.01(14)
C1 C6 H6 120.0
C5 C6 H6 120.0
N2 C7 C9 111.30(13)
N2 C7 C8 120.82(14)
C9 C7 C8 127.88(14)
C7 C8 H8A 109.5
C7 C8 H8B 109.5
H8A C8 H8B 109.5
C7 C8 H8C 109.5
H8A C8 H8C 109.5
H8B C8 H8C 109.5
C10 C9 C7 103.77(13)
C10 C9 C11 120.86(14)
C7 C9 C11 135.36(13)
O1 C10 N1 123.00(13)
O1 C10 C9 127.51(13)
N1 C10 C9 109.49(13)
O2 C11 C9 125.54(14)
O2 C11 C12 122.28(13)
C9 C11 C12 112.18(13)
C13 C12 C17 118.67(14)
C13 C12 C11 121.71(13)
C17 C12 C11 119.62(13)
O1 C13 C14 113.61(13)
O1 C13 C12 122.88(13)
C14 C13 C12 123.51(13)
C15 C14 C13 115.41(14)
C15 C14 H14 122.3
C13 C14 H14 122.3
C14 C15 O4 127.12(13)
C14 C15 C16 122.74(14)
O4 C15 C16 110.14(13)
C17 C16 O3 129.02(14)
C17 C16 C15 121.74(13)
O3 C16 C15 109.24(13)
C16 C17 C12 117.93(14)
C16 C17 H17 121.0
C12 C17 H17 121.0
O3 C18 O4 107.80(13)
O3 C18 H18A 110.1
O4 C18 H18A 110.1
O3 C18 H18B 110.1
O4 C18 H18B 110.1
H18A C18 H18B 108.5
C10 N1 N2 109.18(13)
C10 N1 C1 131.53(12)
N2 N1 C1 119.29(12)
C7 N2 N1 106.27(13)
C10 O1 C13 114.85(12)
C16 O3 C18 106.51(12)
C15 O4 C18 106.05(12)

loop_
_geom_bond_atom_site_label_1
_geom_bond_atom_site_label_2
_geom_bond_distance
C1 C6 1.383(2)
C1 C2 1.390(2)
C1 N1 1.428(2)
C2 C3 1.391(2)
C2 H2 0.9500
C3 C4 1.385(2)
C3 H3 0.9500
C4 C5 1.386(2)
C4 H4 0.9500
C5 C6 1.387(2)
C5 H5 0.9500
C6 H6 0.9500
C7 N2 1.320(2)
C7 C9 1.425(2)
C7 C8 1.491(2)
C8 H8A 0.9800
C8 H8B 0.9800
C8 H8C 0.9800
C9 C10 1.381(2)
C9 C11 1.438(2)
C10 O1 1.339(2)
C10 N1 1.348(2)
C11 O2 1.2335(19)
C11 C12 1.488(2)
C12 C13 1.401(2)
C12 C17 1.411(2)
C13 O1 1.3907(19)
C13 C14 1.397(2)
C14 C15 1.365(2)
C14 H14 0.9500
C15 O4 1.370(2)
C15 C16 1.396(2)
C16 C17 1.360(2)
C16 O3 1.376(2)
C17 H17 0.9500
C18 O3 1.433(2)
C18 O4 1.440(2)
C18 H18A 0.9900
C18 H18B 0.9900
N1 N2 1.396(2)

loop_
_geom_torsion_atom_site_label_1
_geom_torsion_atom_site_label_2
_geom_torsion_atom_site_label_3
_geom_torsion_atom_site_label_4
_geom_torsion
C6 C1 C2 C3 0.0(2)
N1 C1 C2 C3 -179.88(12)
C1 C2 C3 C4 -0.7(2)
C2 C3 C4 C5 0.7(2)
C3 C4 C5 C6 0.1(2)
C2 C1 C6 C5 0.7(2)
N1 C1 C6 C5 -179.40(13)
C4 C5 C6 C1 -0.8(2)
N2 C7 C9 C10 -0.12(15)
C8 C7 C9 C10 178.64(14)
N2 C7 C9 C11 -179.64(14)
C8 C7 C9 C11 -0.9(3)
C7 C9 C10 O1 -179.39(12)
C11 C9 C10 O1 0.2(2)
C7 C9 C10 N1 0.01(14)
C11 C9 C10 N1 179.62(11)
C10 C9 C11 O2 -179.17(13)
C7 C9 C11 O2 0.3(2)
C10 C9 C11 C12 0.57(17)
C7 C9 C11 C12 -179.97(14)
O2 C11 C12 C13 179.16(12)
C9 C11 C12 C13 -0.59(17)
O2 C11 C12 C17 -0.24(19)
C9 C11 C12 C17 -179.99(11)
C17 C12 C13 O1 179.26(11)
C11 C12 C13 O1 -0.15(19)
C17 C12 C13 C14 0.1(2)
C11 C12 C13 C14 -179.35(12)
O1 C13 C14 C15 -178.90(11)
C12 C13 C14 C15 0.4(2)
C13 C14 C15 O4 179.15(13)
C13 C14 C15 C16 -0.5(2)
C14 C15 C16 C17 0.2(2)
O4 C15 C16 C17 -179.49(12)
C14 C15 C16 O3 -179.71(13)
O4 C15 C16 O3 0.59(16)
O3 C16 C17 C12 -179.85(12)
C15 C16 C17 C12 0.2(2)
C13 C12 C17 C16 -0.36(19)
C11 C12 C17 C16 179.06(12)
O1 C10 N1 N2 179.53(11)
C9 C10 N1 N2 0.09(14)
O1 C10 N1 C1 -1.1(2)
C9 C10 N1 C1 179.47(12)
C6 C1 N1 C10 -175.24(13)
C2 C1 N1 C10 4.6(2)
C6 C1 N1 N2 4.08(18)
C2 C1 N1 N2 -176.07(12)
C9 C7 N2 N1 0.17(15)
C8 C7 N2 N1 -178.69(12)
C10 N1 N2 C7 -0.16(14)
C1 N1 N2 C7 -179.63(11)
N1 C10 O1 C13 179.70(11)
C9 C10 O1 C13 -0.97(19)
C14 C13 O1 C10 -179.82(11)
C12 C13 O1 C10 0.90(17)
C17 C16 O3 C18 176.50(14)
C15 C16 O3 C18 -3.58(15)
O4 C18 O3 C16 5.17(14)
C14 C15 O4 C18 -177.04(14)
C16 C15 O4 C18 2.65(15)
O3 C18 O4 C15 -4.80(15)
